data_7156100
loop_
_publ_author_name
'Monta\~na, \'Angel M'
'Ponzano, Stefano'
'Sanasi, Maria-Filomena'
'Kociok-K\"ohn, Gabriele'

_publ_section_title
;
 Synthesis of the 10-oxabicyclo[5.2.1]decane framework present in
 bioactive natural products.
;
_journal_issue 9
_journal_name_full 'Organic &amp; biomolecular chemistry'
_journal_page_first 1557
_journal_page_last 1580
_journal_paper_doi 10.1039/c8ob00194d
_journal_volume 16
_journal_year 2018
_chemical_formula_moiety 'C25 H22 Co2 O9'
_chemical_formula_sum 'C25 H22 Co2 O9'
_chemical_formula_weight 584.29
_space_group_IT_number 2
_space_group_name_Hall '-P 1'
_space_group_name_H-M_alt 'P -1'
_symmetry_cell_setting triclinic
_symmetry_Int_Tables_number 2
_symmetry_space_group_name_Hall '-P 1'
_symmetry_space_group_name_H-M 'P -1'
_atom_sites_solution_hydrogens geom
_atom_sites_solution_primary direct
_atom_sites_solution_secondary difmap
_audit_creation_method SHELXL-97
_cell_angle_alpha 81.0490(10)
_cell_angle_beta 89.2630(10)
_cell_angle_gamma 78.6610(10)
_cell_formula_units_Z 2
_cell_length_a 8.57600(10)
_cell_length_b 9.05900(10)
_cell_length_c 16.3000(3)
_cell_measurement_reflns_used 24680
_cell_measurement_temperature 150(2)
_cell_measurement_theta_max 30.034
_cell_measurement_theta_min 2.910
_cell_volume 1226.30(3)
_computing_cell_refinement 'HKL Scalepack (Otwinski & Minor, 1997)'
_computing_data_collection 'Collect (Nonius BV, 1997-2000)'
_computing_data_reduction
;
 DENZO-SCALEPACK Z. Otwinowski and W. Minor, " 
 Processing of X-ray Diffraction Data Collected in Oscillation Mode ", 
 Methods in Enzymology, Volume 276: Macromolecular Crystallography, 
 part A, p.307-326, 1997,C.W. Carter, Jr. & R. M. Sweet, Eds., Academic Press.
;
_computing_molecular_graphics 'ORTEP3 for Windows - Farrugia, L. J. J. Appl. Crystallogr. 1997, 30, 565'
_computing_publication_material
;
 'WinGX publication routines, Farrugia, 
 L. J., J. Appl. Crystallogr., 1999, 32, 837-838
;
_computing_structure_refinement
;
 SHELXL97 -Program for Crystal Structure Analysis (Release 97-2). 
 Sheldrick, G.M., Instit\"ut f\"ur Anorganische Chemie der Universit\"at, 
 Tammanstrasse 4, D-3400 G\"ottingen, Germany, 1998 
;
_computing_structure_solution
; 
 SIR97- Altomare A., Burla M.C., Camalli M., Cascarano G.L., Giacovazzo C. , 
 Guagliardi A., Moliterni A.G.G., Polidori G.,Spagna R. 
 (1999) J. Appl. Cryst. 32, 115-119
;
_diffrn_ambient_temperature 150(2)
_diffrn_measured_fraction_theta_full 0.990
_diffrn_measured_fraction_theta_max 0.990
_diffrn_measurement_device_type 'Nonius Kappa CCD'
_diffrn_measurement_method '328, 1.8 degree images with \w scans'
_diffrn_radiation_monochromator graphite
_diffrn_radiation_source 'fine-focus sealed tube'
_diffrn_radiation_type MoK\a
_diffrn_radiation_wavelength 0.71073
_diffrn_reflns_av_R_equivalents 0.0461
_diffrn_reflns_av_sigmaI/netI 0.0394
_diffrn_reflns_limit_h_max 12
_diffrn_reflns_limit_h_min -12
_diffrn_reflns_limit_k_max 12
_diffrn_reflns_limit_k_min -12
_diffrn_reflns_limit_l_max 23
_diffrn_reflns_limit_l_min -22
_diffrn_reflns_number 31059
_diffrn_reflns_theta_full 30.10
_diffrn_reflns_theta_max 30.10
_diffrn_reflns_theta_min 4.13
_diffrn_standards_decay_% 0
_diffrn_standards_number 0
_exptl_absorpt_coefficient_mu 1.405
_exptl_absorpt_correction_T_max 0.7587
_exptl_absorpt_correction_T_min 0.5347
_exptl_absorpt_correction_type multi-scan
_exptl_absorpt_process_details
;
 multi-scan from symmetry-related measurements,
 Blessing, R. H.  Acta Cryst., 1995, A51, 33-38.
;
_exptl_crystal_colour red
_exptl_crystal_density_diffrn 1.582
_exptl_crystal_density_method 'not measured'
_exptl_crystal_description plate
_exptl_crystal_F_000 596
_exptl_crystal_size_max 0.50
_exptl_crystal_size_mid 0.30
_exptl_crystal_size_min 0.20
_refine_diff_density_max 0.381
_refine_diff_density_min -0.494
_refine_diff_density_rms 0.067
_refine_ls_extinction_method none
_refine_ls_goodness_of_fit_ref 1.012
_refine_ls_hydrogen_treatment noref
_refine_ls_matrix_type full
_refine_ls_number_parameters 325
_refine_ls_number_reflns 7141
_refine_ls_number_restraints 0
_refine_ls_restrained_S_all 1.012
_refine_ls_R_factor_all 0.0448
_refine_ls_R_factor_gt 0.0305
_refine_ls_shift/su_max 0.001
_refine_ls_shift/su_mean 0.000
_refine_ls_structure_factor_coef Fsqd
_refine_ls_weighting_details 'calc w=1/[\s^2^(Fo^2^)+(0.0396P)^2^+0.2118P] where P=(Fo^2^+2Fc^2^)/3'
_refine_ls_weighting_scheme calc
_refine_ls_wR_factor_gt 0.0712
_refine_ls_wR_factor_ref 0.0763
_reflns_number_gt 5778
_reflns_number_total 7141
_reflns_threshold_expression >2sigma(I)
_cod_data_source_file c8ob00194d3.cif
_cod_data_source_block h06rdk15
_cod_depositor_comments 'Adding full bibliography for 7156100.cif.'
_cod_database_code 7156100

loop_
_symmetry_equiv_pos_as_xyz
'x, y, z'
'-x, -y, -z'

loop_
_atom_site_label
_atom_site_type_symbol
_atom_site_fract_x
_atom_site_fract_y
_atom_site_fract_z
_atom_site_U_iso_or_equiv
_atom_site_adp_type
_atom_site_occupancy
_atom_site_symmetry_multiplicity
_atom_site_calc_flag
_atom_site_refinement_flags
Co1 Co 0.47717(2) 0.659322(19) 0.329061(12) 0.01975(6) Uani 1 1 d .
Co2 Co 0.28583(2) 0.48808(2) 0.363058(12) 0.02029(6) Uani 1 1 d .
O1 O 0.91838(12) 0.28927(11) 0.28417(7) 0.0265(2) Uani 1 1 d .
O2 O 0.69010(13) -0.00303(12) 0.19900(7) 0.0313(2) Uani 1 1 d .
O3 O 0.47088(12) 0.32723(11) 0.19334(6) 0.0218(2) Uani 1 1 d .
O4 O 0.81336(14) 0.68217(15) 0.32009(10) 0.0489(4) Uani 1 1 d .
O5 O 0.34474(16) 0.83780(15) 0.16914(8) 0.0448(3) Uani 1 1 d .
O6 O 0.36658(16) 0.86401(13) 0.45103(8) 0.0388(3) Uani 1 1 d .
O7 O 0.08912(15) 0.55827(17) 0.20953(8) 0.0472(3) Uani 1 1 d .
O8 O 0.08929(15) 0.66529(16) 0.47716(9) 0.0482(3) Uani 1 1 d .
O9 O 0.22172(16) 0.19564(14) 0.44602(10) 0.0510(4) Uani 1 1 d .
C1 C 0.82416(16) 0.20124(16) 0.33744(9) 0.0229(3) Uani 1 1 d .
H1 H 0.7921 0.2503 0.3876 0.028 Uiso 1 1 calc R
C2 C 0.67460(16) 0.18776(14) 0.28883(9) 0.0191(3) Uani 1 1 d .
C3 C 0.73647(16) 0.10799(15) 0.21435(9) 0.0225(3) Uani 1 1 d .
C4 C 0.86812(18) 0.17069(17) 0.16643(10) 0.0271(3) Uani 1 1 d .
H4 H 0.8210 0.2760 0.1383 0.033 Uiso 1 1 calc R
C5 C 0.99327(18) 0.18541(18) 0.23017(11) 0.0301(3) Uani 1 1 d .
H5 H 1.0847 0.2232 0.2012 0.036 Uiso 1 1 calc R
C6 C 1.05248(19) 0.0364(2) 0.28965(12) 0.0376(4) Uani 1 1 d .
H6A H 1.1634 0.0295 0.3083 0.045 Uiso 1 1 calc R
H6B H 1.0469 -0.0532 0.2628 0.045 Uiso 1 1 calc R
C7 C 0.93770(19) 0.04674(17) 0.36277(11) 0.0316(3) Uani 1 1 d .
H7A H 0.9956 0.0447 0.4152 0.038 Uiso 1 1 calc R
H7B H 0.8790 -0.0381 0.3697 0.038 Uiso 1 1 calc R
C8 C 0.56898(17) 0.09668(15) 0.34203(9) 0.0241(3) Uani 1 1 d .
H8A H 0.5309 0.1484 0.3891 0.036 Uiso 1 1 calc R
H8B H 0.6300 -0.0054 0.3627 0.036 Uiso 1 1 calc R
H8C H 0.4779 0.0882 0.3086 0.036 Uiso 1 1 calc R
C9 C 0.9382(2) 0.0786(2) 0.09889(12) 0.0419(4) Uani 1 1 d .
H9A H 1.0225 0.1248 0.0705 0.063 Uiso 1 1 calc R
H9B H 0.8544 0.0784 0.0586 0.063 Uiso 1 1 calc R
H9C H 0.9828 -0.0264 0.1243 0.063 Uiso 1 1 calc R
C11 C 0.58082(15) 0.34987(14) 0.25258(8) 0.0179(3) Uani 1 1 d .
H11 H 0.6574 0.4081 0.2223 0.022 Uiso 1 1 calc R
C12 C 0.50069(15) 0.44018(14) 0.31716(9) 0.0184(3) Uani 1 1 d .
C13 C 0.50937(16) 0.45873(15) 0.39669(9) 0.0198(3) Uani 1 1 d .
H13 H 0.5759 0.4056 0.4465 0.024 Uiso 1 1 calc R
C14 C 0.68236(19) 0.67702(16) 0.32129(11) 0.0297(3) Uani 1 1 d .
C15 C 0.39810(18) 0.76906(17) 0.22986(10) 0.0281(3) Uani 1 1 d .
C16 C 0.41054(18) 0.78779(16) 0.40286(10) 0.0262(3) Uani 1 1 d .
C17 C 0.16268(18) 0.52884(19) 0.26852(10) 0.0303(3) Uani 1 1 d .
C18 C 0.16519(18) 0.59793(18) 0.43298(10) 0.0291(3) Uani 1 1 d .
C19 C 0.24531(18) 0.30726(18) 0.41096(11) 0.0327(4) Uani 1 1 d .
C21 C 0.43828(17) 0.44601(16) 0.12347(9) 0.0234(3) Uani 1 1 d .
H21A H 0.5383 0.4774 0.1038 0.028 Uiso 1 1 calc R
H21B H 0.3656 0.5357 0.1395 0.028 Uiso 1 1 calc R
C22 C 0.36271(17) 0.38814(16) 0.05545(9) 0.0233(3) Uani 1 1 d .
C23 C 0.23333(17) 0.47935(17) 0.01025(10) 0.0261(3) Uani 1 1 d .
H23 H 0.1884 0.5762 0.0247 0.031 Uiso 1 1 calc R
C24 C 0.16893(18) 0.43013(18) -0.05604(10) 0.0298(3) Uani 1 1 d .
H24 H 0.0808 0.4937 -0.0868 0.036 Uiso 1 1 calc R
C25 C 0.2324(2) 0.28935(19) -0.07742(10) 0.0328(3) Uani 1 1 d .
H25 H 0.1885 0.2557 -0.1227 0.039 Uiso 1 1 calc R
C26 C 0.3603(2) 0.1979(2) -0.03229(12) 0.0398(4) Uani 1 1 d .
H26 H 0.4046 0.1009 -0.0467 0.048 Uiso 1 1 calc R
C27 C 0.4247(2) 0.24641(19) 0.03395(11) 0.0358(4) Uani 1 1 d .
H27 H 0.5121 0.1820 0.0649 0.043 Uiso 1 1 calc R

loop_
_atom_site_aniso_label
_atom_site_aniso_U_11
_atom_site_aniso_U_22
_atom_site_aniso_U_33
_atom_site_aniso_U_23
_atom_site_aniso_U_13
_atom_site_aniso_U_12
Co1 0.01978(10) 0.01520(9) 0.02442(11) -0.00474(7) 0.00141(7) -0.00259(7)
Co2 0.01754(10) 0.02102(10) 0.02340(11) -0.00687(7) 0.00259(7) -0.00392(7)
O1 0.0211(5) 0.0238(5) 0.0368(6) -0.0092(4) 0.0031(4) -0.0065(4)
O2 0.0354(6) 0.0255(5) 0.0367(6) -0.0153(5) 0.0021(5) -0.0069(5)
O3 0.0253(5) 0.0222(5) 0.0190(5) -0.0036(4) -0.0030(4) -0.0063(4)
O4 0.0249(6) 0.0411(7) 0.0834(11) -0.0146(7) 0.0033(6) -0.0093(5)
O5 0.0512(8) 0.0405(7) 0.0348(7) 0.0042(6) -0.0036(6) 0.0027(6)
O6 0.0601(8) 0.0238(6) 0.0336(7) -0.0101(5) 0.0110(6) -0.0072(5)
O7 0.0336(6) 0.0761(10) 0.0337(7) -0.0075(6) -0.0073(6) -0.0152(6)
O8 0.0349(7) 0.0602(9) 0.0560(9) -0.0336(7) 0.0155(6) -0.0070(6)
O9 0.0413(7) 0.0288(6) 0.0817(11) -0.0024(6) 0.0257(7) -0.0101(5)
C1 0.0221(7) 0.0202(6) 0.0268(8) -0.0053(5) -0.0018(5) -0.0036(5)
C2 0.0200(6) 0.0158(6) 0.0214(7) -0.0039(5) 0.0010(5) -0.0026(5)
C3 0.0220(7) 0.0185(6) 0.0257(7) -0.0055(5) -0.0025(5) 0.0011(5)
C4 0.0272(7) 0.0255(7) 0.0286(8) -0.0074(6) 0.0075(6) -0.0032(6)
C5 0.0218(7) 0.0302(8) 0.0399(9) -0.0117(7) 0.0074(6) -0.0041(6)
C6 0.0259(8) 0.0340(9) 0.0500(11) -0.0137(8) -0.0051(7) 0.0067(7)
C7 0.0277(8) 0.0245(7) 0.0400(9) -0.0031(6) -0.0081(7) 0.0005(6)
C8 0.0257(7) 0.0173(6) 0.0297(8) -0.0032(5) 0.0032(6) -0.0058(5)
C9 0.0407(9) 0.0476(11) 0.0386(10) -0.0178(8) 0.0136(8) -0.0034(8)
C11 0.0179(6) 0.0170(6) 0.0195(7) -0.0044(5) -0.0003(5) -0.0036(5)
C12 0.0163(6) 0.0154(6) 0.0234(7) -0.0029(5) -0.0001(5) -0.0029(5)
C13 0.0190(6) 0.0157(6) 0.0243(7) -0.0032(5) 0.0004(5) -0.0022(5)
C14 0.0297(8) 0.0195(7) 0.0405(9) -0.0079(6) 0.0022(7) -0.0036(6)
C15 0.0289(7) 0.0224(7) 0.0313(8) -0.0042(6) 0.0037(6) -0.0009(6)
C16 0.0326(8) 0.0172(6) 0.0284(8) -0.0013(6) 0.0017(6) -0.0057(6)
C17 0.0218(7) 0.0402(9) 0.0314(9) -0.0094(7) 0.0025(6) -0.0088(6)
C18 0.0217(7) 0.0334(8) 0.0344(9) -0.0114(7) 0.0024(6) -0.0060(6)
C19 0.0237(7) 0.0289(8) 0.0471(10) -0.0111(7) 0.0123(7) -0.0060(6)
C21 0.0268(7) 0.0220(6) 0.0203(7) -0.0030(5) -0.0021(5) -0.0026(5)
C22 0.0227(7) 0.0272(7) 0.0200(7) -0.0045(5) 0.0007(5) -0.0041(5)
C23 0.0230(7) 0.0268(7) 0.0281(8) -0.0054(6) -0.0004(6) -0.0031(6)
C24 0.0249(7) 0.0352(8) 0.0292(8) -0.0015(6) -0.0048(6) -0.0081(6)
C25 0.0365(9) 0.0384(9) 0.0269(8) -0.0088(7) -0.0052(7) -0.0123(7)
C26 0.0479(10) 0.0332(9) 0.0376(10) -0.0167(7) -0.0102(8) 0.0031(8)
C27 0.0402(9) 0.0324(8) 0.0317(9) -0.0097(7) -0.0114(7) 0.0051(7)

loop_
_atom_type_symbol
_atom_type_description
_atom_type_scat_dispersion_real
_atom_type_scat_dispersion_imag
_atom_type_scat_source
C C 0.0033 0.0016 'International Tables Vol C Tables 4.2.6.8 and 6.1.1.4'
H H 0.0000 0.0000 'International Tables Vol C Tables 4.2.6.8 and 6.1.1.4'
O O 0.0106 0.0060 'International Tables Vol C Tables 4.2.6.8 and 6.1.1.4'
Co Co 0.3494 0.9721 'International Tables Vol C Tables 4.2.6.8 and 6.1.1.4'

loop_
_geom_angle_atom_site_label_1
_geom_angle_atom_site_label_2
_geom_angle_atom_site_label_3
_geom_angle
C14 Co1 C16 99.74(7)
C14 Co1 C15 100.57(7)
C16 Co1 C15 103.52(7)
C14 Co1 C13 97.84(6)
C16 Co1 C13 103.51(6)
C15 Co1 C13 143.97(6)
C14 Co1 C12 99.46(6)
C16 Co1 C12 140.54(6)
C15 Co1 C12 106.37(6)
C13 Co1 C12 39.68(6)
C14 Co1 Co2 147.08(5)
C16 Co1 Co2 97.97(5)
C15 Co1 Co2 101.95(5)
C13 Co1 Co2 50.87(4)
C12 Co1 Co2 51.06(4)
C19 Co2 C18 95.30(7)
C19 Co2 C17 102.16(8)
C18 Co2 C17 103.04(7)
C19 Co2 C13 99.11(7)
C18 Co2 C13 108.70(6)
C17 Co2 C13 139.64(6)
C19 Co2 C12 104.99(6)
C18 Co2 C12 144.21(6)
C17 Co2 C12 101.11(6)
C13 Co2 C12 39.80(6)
C19 Co2 Co1 149.46(5)
C18 Co2 Co1 97.18(5)
C17 Co2 Co1 101.98(5)
C13 Co2 Co1 50.44(4)
C12 Co2 Co1 51.85(4)
C1 O1 C5 103.57(11)
C11 O3 C21 114.61(10)
O1 C1 C7 103.70(12)
O1 C1 C2 109.46(11)
C7 C1 C2 112.85(11)
O1 C1 H1 110.2
C7 C1 H1 110.2
C2 C1 H1 110.2
C8 C2 C3 110.38(11)
C8 C2 C1 112.09(12)
C3 C2 C1 106.15(11)
C8 C2 C11 111.17(11)
C3 C2 C11 107.05(11)
C1 C2 C11 109.76(10)
O2 C3 C4 122.66(13)
O2 C3 C2 122.06(13)
C4 C3 C2 115.11(11)
C3 C4 C9 113.60(13)
C3 C4 C5 107.56(13)
C9 C4 C5 113.34(13)
C3 C4 H4 107.3
C9 C4 H4 107.3
C5 C4 H4 107.3
O1 C5 C6 103.68(13)
O1 C5 C4 108.53(11)
C6 C5 C4 112.96(13)
O1 C5 H5 110.5
C6 C5 H5 110.5
C4 C5 H5 110.5
C5 C6 C7 103.71(12)
C5 C6 H6A 111.0
C7 C6 H6A 111.0
C5 C6 H6B 111.0
C7 C6 H6B 111.0
H6A C6 H6B 109.0
C6 C7 C1 103.47(13)
C6 C7 H7A 111.1
C1 C7 H7A 111.1
C6 C7 H7B 111.1
C1 C7 H7B 111.1
H7A C7 H7B 109.0
C2 C8 H8A 109.5
C2 C8 H8B 109.5
H8A C8 H8B 109.5
C2 C8 H8C 109.5
H8A C8 H8C 109.5
H8B C8 H8C 109.5
C4 C9 H9A 109.5
C4 C9 H9B 109.5
H9A C9 H9B 109.5
C4 C9 H9C 109.5
H9A C9 H9C 109.5
H9B C9 H9C 109.5
O3 C11 C12 112.48(10)
O3 C11 C2 105.78(10)
C12 C11 C2 114.19(11)
O3 C11 H11 108.1
C12 C11 H11 108.1
C2 C11 H11 108.1
C13 C12 C11 143.46(12)
C13 C12 Co2 69.42(8)
C11 C12 Co2 137.29(9)
C13 C12 Co1 68.12(8)
C11 C12 Co1 131.92(9)
Co2 C12 Co1 77.09(5)
C12 C13 Co1 72.21(8)
C12 C13 Co2 70.78(8)
Co1 C13 Co2 78.69(5)
C12 C13 H13 135.9
Co1 C13 H13 135.9
Co2 C13 H13 135.9
O4 C14 Co1 176.25(16)
O5 C15 Co1 178.04(15)
O6 C16 Co1 177.36(13)
O7 C17 Co2 177.60(16)
O8 C18 Co2 179.28(16)
O9 C19 Co2 175.56(17)
O3 C21 C22 108.82(11)
O3 C21 H21A 109.9
C22 C21 H21A 109.9
O3 C21 H21B 109.9
C22 C21 H21B 109.9
H21A C21 H21B 108.3
C27 C22 C23 118.71(14)
C27 C22 C21 120.96(13)
C23 C22 C21 120.26(13)
C22 C23 C24 120.53(14)
C22 C23 H23 119.7
C24 C23 H23 119.7
C25 C24 C23 120.32(14)
C25 C24 H24 119.8
C23 C24 H24 119.8
C24 C25 C26 119.32(15)
C24 C25 H25 120.3
C26 C25 H25 120.3
C25 C26 C27 120.54(15)
C25 C26 H26 119.7
C27 C26 H26 119.7
C22 C27 C26 120.56(15)
C22 C27 H27 119.7
C26 C27 H27 119.7

loop_
_geom_bond_atom_site_label_1
_geom_bond_atom_site_label_2
_geom_bond_distance
Co1 C14 1.7992(16)
Co1 C16 1.8124(15)
Co1 C15 1.8236(16)
Co1 C13 1.9444(13)
Co1 C12 1.9952(13)
Co1 Co2 2.4731(3)
Co2 C19 1.7979(17)
Co2 C18 1.8103(15)
Co2 C17 1.8271(16)
Co2 C13 1.9565(14)
Co2 C12 1.9734(13)
O1 C1 1.4362(18)
O1 C5 1.4415(18)
O2 C3 1.2126(17)
O3 C11 1.4228(16)
O3 C21 1.4289(17)
O4 C14 1.1333(19)
O5 C15 1.133(2)
O6 C16 1.1376(19)
O7 C17 1.124(2)
O8 C18 1.1328(19)
O9 C19 1.135(2)
C1 C7 1.5402(19)
C1 C2 1.5511(19)
C1 H1 1.0000
C2 C8 1.5180(19)
C2 C3 1.5438(19)
C2 C11 1.5590(18)
C3 C4 1.516(2)
C4 C9 1.530(2)
C4 C5 1.542(2)
C4 H4 1.0000
C5 C6 1.535(2)
C5 H5 1.0000
C6 C7 1.538(3)
C6 H6A 0.9900
C6 H6B 0.9900
C7 H7A 0.9900
C7 H7B 0.9900
C8 H8A 0.9800
C8 H8B 0.9800
C8 H8C 0.9800
C9 H9A 0.9800
C9 H9B 0.9800
C9 H9C 0.9800
C11 C12 1.5093(18)
C11 H11 1.0000
C12 C13 1.338(2)
C13 H13 1.0000
C21 C22 1.502(2)
C21 H21A 0.9900
C21 H21B 0.9900
C22 C27 1.386(2)
C22 C23 1.388(2)
C23 C24 1.391(2)
C23 H23 0.9500
C24 C25 1.380(2)
C24 H24 0.9500
C25 C26 1.380(2)
C25 H25 0.9500
C26 C27 1.387(2)
C26 H26 0.9500
C27 H27 0.9500
